data_4063241
loop_
_publ_author_name
'Murray V. Baker'
'David H. Brown'
'Valerie J. Hesler'
'Brian W. Skelton'
'Allan H. White'

_publ_section_title
;
 Synthesis of a Bis(N-heterocyclic carbene)palladium Complex via
 Oxidative Addition of a C-C Bond in a Biimidazolium Ion
;
_journal_name_full Organometallics
_journal_page_first 250
_journal_page_last 252
_journal_paper_doi 10.1021/om0610546
_journal_volume 26
_journal_year 2007
_chemical_formula_moiety 'C10 H16 N4, 2I'
_chemical_formula_sum 'C10 H16 I2 N4'
_chemical_formula_weight 446.1
_space_group_crystal_system monoclinic
_space_group_IT_number 14
_space_group_name_Hall '-P 2ybc'
_space_group_name_H-M_alt 'P 1 21/c 1'
_cell_angle_alpha 90.00000
_cell_angle_beta 104.6030(10)
_cell_angle_gamma 90.00000
_cell_formula_units_Z 4
_cell_length_a 9.2022(5)
_cell_length_b 15.0505(8)
_cell_length_c 11.0279(6)
_cell_measurement_reflns_used 8846
_cell_measurement_temperature 150(2)
_cell_measurement_theta_max 37.5
_cell_measurement_theta_min 2.29
_cell_volume 1478.00(14)
_computing_cell_refinement 'Siemens SAINT (Siemens, 1995)'
_computing_data_collection 'Siemens SMART (Siemens, 1995)'
_computing_data_reduction 'Siemens SAINT'
_computing_molecular_graphics xtal
_computing_publication_material 'xtal BONDLA CIFIO'
_computing_structure_refinement 'xtal CRYLSQ'
_computing_structure_solution xtal
_diffrn_ambient_temperature 150(2)
_diffrn_measured_fraction_theta_full 1.0
_diffrn_measured_fraction_theta_max 1.0
_diffrn_measurement_device_type
;
Bruker SMART CCD diffractometer
;
_diffrn_measurement_method '\w scans'
_diffrn_radiation_detector 'CCD area detector'
_diffrn_radiation_monochromator graphite
_diffrn_radiation_source 'sealed tube'
_diffrn_radiation_type 'Mo K\a'
_diffrn_radiation_wavelength .71073
_diffrn_reflns_av_R_equivalents .026
_diffrn_reflns_av_sigmaI/netI .024
_diffrn_reflns_limit_h_max 15
_diffrn_reflns_limit_h_min -15
_diffrn_reflns_limit_k_max 25
_diffrn_reflns_limit_k_min -25
_diffrn_reflns_limit_l_max 18
_diffrn_reflns_limit_l_min -18
_diffrn_reflns_number 29258
_diffrn_reflns_theta_full 37.5
_diffrn_reflns_theta_max 37.5
_diffrn_reflns_theta_min 2.34
_diffrn_standards_decay_% 0
_diffrn_standards_number 0
_exptl_absorpt_coefficient_mu 4.239
_exptl_absorpt_correction_T_max 1
_exptl_absorpt_correction_T_min .629
_exptl_absorpt_correction_type multi-scan
_exptl_absorpt_process_details
;
 SADABS; Sheldrick, 1996
;
_exptl_crystal_colour colourless
_exptl_crystal_density_diffrn 2.005
_exptl_crystal_density_method 'not measured'
_exptl_crystal_description block
_exptl_crystal_F_000 840
_exptl_crystal_size_max .38
_exptl_crystal_size_mid .18
_exptl_crystal_size_min .18
_refine_diff_density_max 1.346
_refine_diff_density_min -1.338
_refine_ls_extinction_method none
_refine_ls_goodness_of_fit_all 1.046
_refine_ls_goodness_of_fit_ref 1.046
_refine_ls_hydrogen_treatment noref
_refine_ls_matrix_type full
_refine_ls_number_constraints 0
_refine_ls_number_parameters 145
_refine_ls_number_reflns 7750
_refine_ls_number_restraints 0
_refine_ls_R_factor_all .029
_refine_ls_R_factor_gt .025
_refine_ls_shift/su_max .003
_refine_ls_shift/su_mean .0003
_refine_ls_structure_factor_coef Fsqd
_refine_ls_weighting_details
;
w=1/(sig^2^(F^2^) + 7*F^2^)
;
_refine_ls_weighting_scheme calc
_refine_ls_wR_factor_gt .056
_refine_ls_wR_factor_ref .062
_reflns_d_resolution_high .584
_reflns_d_resolution_low 8.69
_reflns_Friedel_coverage 0
_reflns_limit_h_max 15
_reflns_limit_h_min 0
_reflns_limit_k_max 25
_reflns_limit_k_min 0
_reflns_limit_l_max 18
_reflns_limit_l_min -18
_reflns_number_gt 6948
_reflns_number_total 7750
_reflns_threshold_expression 'Fsqd >  .00 sig(Fsqd)'
_cod_original_sg_symbol_Hall -p_2ybc
_cod_original_sg_symbol_H-M P_1_21/c_1
_cod_database_code 4063241

loop_
_space_group_symop_id
_space_group_symop_operation_xyz
1 +x,+y,+z
2 -x,1/2+y,1/2-z
3 -x,-y,-z
4 +x,1/2-y,1/2+z

loop_
_atom_site_label
_atom_site_fract_x
_atom_site_fract_y
_atom_site_fract_z
_atom_site_U_iso_or_equiv
_atom_site_adp_type
_atom_site_occupancy
I1 .104593(16) .285193(10) .433373(13) .01949(5) Uani 1.00000
I2 .638013(18) .403853(11) .804615(15) .02444(6) Uani 1.00000
N11 .1595(2) .49483(12) .78565(17) .0176(6) Uani 1.00000
C11 .2015(3) .41110(14) .7361(2) .0240(8) Uani 1.00000
C12 .2272(2) .57412(13) .78628(17) .0150(6) Uani 1.00000
N13 .1596(2) .63216(12) .84638(17) .0173(6) Uani 1.00000
C13 .1955(3) .72609(15) .8692(2) .0233(8) Uani 1.00000
C14 .0454(3) .58974(16) .8826(2) .0220(8) Uani 1.00000
C15 .0451(2) .50369(16) .8444(2) .0212(8) Uani 1.00000
N21 .4805(2) .62911(13) .7789(2) .0210(7) Uani 1.00000
C21 .5449(3) .6419(2) .9127(3) .0333(11) Uani 1.00000
C22 .3456(2) .59454(13) .72495(19) .0161(6) Uani 1.00000
N23 .3357(2) .58568(12) .60085(17) .0182(6) Uani 1.00000
C23 .2080(3) .55164(17) .5053(2) .0237(8) Uani 1.00000
C24 .4682(3) .61486(16) .5785(2) .0244(9) Uani 1.00000
C25 .5575(3) .64213(17) .6885(3) .0265(9) Uani 1.00000
H11a .18039 .36238 .78528 .03600 Uiso 1.00000
H11b .30668 .41093 .74114 .03600 Uiso 1.00000
H11c .14723 .40319 .65193 .03600 Uiso 1.00000
H13a .25838 .73332 .95136 .03600 Uiso 1.00000
H13b .10509 .75879 .86202 .03600 Uiso 1.00000
H13c .24526 .74794 .80911 .03600 Uiso 1.00000
H14 -.01822 .61473 .92951 .02700 Uiso 1.00000
H15 -.02267 .45794 .85458 .02700 Uiso 1.00000
H21a .48542 .61050 .95896 .05000 Uiso 1.00000
H21b .54418 .70334 .93281 .05000 Uiso 1.00000
H21c .64523 .62030 .93617 .05000 Uiso 1.00000
H23a .11738 .57174 .52174 .03600 Uiso 1.00000
H23b .20961 .48796 .50696 .03600 Uiso 1.00000
H23c .21359 .57168 .42455 .03600 Uiso 1.00000
H24 .49222 .61598 .49892 .03100 Uiso 1.00000
H25 .65665 .66600 .70186 .03400 Uiso 1.00000

loop_
_atom_site_aniso_label
_atom_site_aniso_U_11
_atom_site_aniso_U_22
_atom_site_aniso_U_33
_atom_site_aniso_U_12
_atom_site_aniso_U_13
_atom_site_aniso_U_23
I1 .02037(6) .01909(6) .02063(6) .00104(4) .00822(4) -.00147(4)
I2 .02496(7) .02820(7) .02243(6) .00563(5) .01021(5) .00240(5)
N11 .0200(7) .0150(6) .0190(7) -.0045(5) .0074(6) .0005(5)
C11 .0340(11) .0141(7) .0268(10) -.0048(7) .0131(9) -.0008(7)
C12 .0170(7) .0148(7) .0140(6) -.0029(5) .0055(5) .0003(5)
N13 .0183(7) .0169(7) .0185(7) -.0008(5) .0079(5) -.0009(5)
C13 .0294(10) .0162(8) .0258(9) -.0014(7) .0096(8) -.0028(7)
C14 .0211(8) .0261(9) .0222(9) -.0017(7) .0117(7) .0014(7)
C15 .0197(8) .0250(9) .0210(8) -.0064(7) .0092(7) .0022(7)
N21 .0167(7) .0209(8) .0276(8) -.0058(6) .0096(6) -.0022(6)
C21 .0234(10) .0442(15) .0323(12) -.0108(10) .0067(9) -.0108(11)
C22 .0177(7) .0143(7) .0184(7) -.0025(6) .0082(6) .0013(6)
N23 .0215(7) .0185(7) .0173(7) .0018(6) .0098(6) .0036(5)
C23 .0270(10) .0258(10) .0182(8) .0026(8) .0059(7) -.0001(7)
C24 .0268(10) .0218(9) .0314(11) .0024(8) .0199(9) .0058(8)
C25 .0238(9) .0250(10) .0363(12) -.0046(8) .0178(9) .0016(9)

loop_
_atom_type_symbol
_atom_type_oxidation_number
_atom_type_number_in_cell
_atom_type_scat_dispersion_real
_atom_type_scat_dispersion_imag
_atom_type_scat_source
C 0 40 .002 .002 'IT Vol C. Table 6.1.1.4  Table 6.1.1.5'
H 0 64 0 0 'IT Vol C. Table 6.1.1.4  Table 6.1.1.5'
I 0 8 -.726 1.812 'IT Vol C. Table 6.1.1.4  Table 6.1.1.5'
N 0 16 .004 .003 'IT Vol C. Table 6.1.1.4  Table 6.1.1.5'

loop_
_geom_angle_atom_site_label_1
_geom_angle_atom_site_label_2
_geom_angle_atom_site_label_3
_geom_angle
C11 N11 C12 126.9(2)
C11 N11 C15 124.4(2)
C12 N11 C15 108.67(19)
N11 C11 H11a 109.6
N11 C11 H11b 109.8
N11 C11 H11c 110.6
H11a C11 H11b 108.1
H11a C11 H11c 109.1
H11b C11 H11c 109.5
N11 C12 N13 108.0(2)
N11 C12 C22 125.86(19)
N13 C12 C22 126.04(18)
C12 N13 C13 127.1(2)
C12 N13 C14 108.99(18)
C13 N13 C14 123.9(2)
N13 C13 H13a 109.4
N13 C13 H13b 109.3
N13 C13 H13c 110.0
H13a C13 H13b 109.2
H13a C13 H13c 109.8
H13b C13 H13c 109.1
N13 C14 C15 107.2(2)
N13 C14 H14 126.6
C15 C14 H14 126.2
N11 C15 C14 107.2(2)
N11 C15 H15 125.9
C14 C15 H15 126.9
C21 N21 C22 126.5(2)
C21 N21 C25 124.3(2)
C22 N21 C25 108.8(2)
N21 C21 H21a 109.4
N21 C21 H21b 109.8
N21 C21 H21c 110.4
H21a C21 H21b 108.4
H21a C21 H21c 109.3
H21b C21 H21c 109.4
C12 C22 N21 126.6(2)
C12 C22 N23 125.58(17)
N21 C22 N23 107.8(2)
C22 N23 C23 126.9(2)
C22 N23 C24 108.21(18)
C23 N23 C24 124.9(2)
N23 C23 H23a 109.7
N23 C23 H23b 109.4
N23 C23 H23c 109.9
H23a C23 H23b 109.0
H23a C23 H23c 109.6
H23b C23 H23c 109.2
N23 C24 C25 107.7(2)
N23 C24 H24 126.2
C25 C24 H24 126.2
N21 C25 C24 107.5(2)
N21 C25 H25 126.0
C24 C25 H25 126.5

loop_
_geom_bond_atom_site_label_1
_geom_bond_atom_site_label_2
_geom_bond_distance
N11 C11 1.464(3)
N11 C12 1.345(3)
N11 C15 1.375(3)
C11 H11a .961
C11 H11b .955
C11 H11c .944
C12 N13 1.341(3)
C12 C22 1.453(3)
N13 C13 1.459(3)
N13 C14 1.372(3)
C13 H13a .951
C13 H13b .952
C13 H13c .954
C14 C15 1.361(3)
C14 H14 .952
C15 H15 .954
N21 C21 1.458(3)
N21 C22 1.339(3)
N21 C25 1.374(4)
C21 H21a .961
C21 H21b .951
C21 H21c .951
C22 N23 1.355(3)
N23 C23 1.459(3)
N23 C24 1.375(3)
C23 H23a .947
C23 H23b .959
C23 H23c .954
C24 C25 1.347(3)
C24 H24 .958
C25 H25 .957

loop_
_cod_related_entry_id
_cod_related_entry_database
_cod_related_entry_code
1 ChemSpider 30659630
